data_9005240
loop_
_publ_author_name
'Winter, W.'
'Armbruster, T.'
'Lengauer, C.'

_publ_section_title
;
 Crystal structure refinement of synthetic osumilite-type
 phases: BaMg2Al6Si9O30, SrMg2Al6Si9O30 and Mg2Al4Si11O30
 Sample: CSr, SrMg2Al6Si9O30
;
_journal_name_full 'European Journal of Mineralogy'
_journal_page_first 277
_journal_page_last 286
_journal_volume 7
_journal_year 1995
_chemical_formula_sum 'Al5.82 Mg2 O30 Si9.18 Sr0.91'
_chemical_name_mineral Osumilite
_space_group_IT_number 192
_symmetry_space_group_name_Hall '-P 6 2c'
_symmetry_space_group_name_H-M 'P 6/m c c'
_cell_angle_alpha 90
_cell_angle_beta 90
_cell_angle_gamma 120
_cell_length_a 10.1273
_cell_length_b 10.1273
_cell_length_c 14.2274
_cell_formula_units_Z 2
_cell_volume 1263.699
_database_code_amcsd 0006586
_exptl_crystal_density_diffrn 2.689
_cod_original_formula_sum 'Sr.91 Mg2 Si9.18 Al5.82 O30'
_cod_database_code 9005240

loop_
_space_group_symop_operation_xyz
x,y,z
-x,-x+y,1/2+z
x,x-y,1/2-z
-x+y,-x,-z
x-y,x,z
-y,-x,1/2+z
y,x,1/2-z
y,-x+y,-z
-y,x-y,z
x-y,-y,1/2+z
-x+y,y,1/2-z
x,y,-z
-x,-y,z
x,x-y,1/2+z
-x,-x+y,1/2-z
x-y,x,-z
-x+y,-x,z
y,x,1/2+z
-y,-x,1/2-z
-y,x-y,-z
y,-x+y,z
-x+y,y,1/2+z
x-y,-y,1/2-z
-x,-y,-z

loop_
_atom_site_label
_atom_site_fract_x
_atom_site_fract_y
_atom_site_fract_z
_atom_site_occupancy
_atom_site_U_iso_or_equiv
SrC 0.00000 0.00000 0.25000 0.91000 0.04433
MgA 0.33333 0.66667 0.25000 1.00000 0.00431
SiT1 0.10430 0.34980 0.10970 0.76500 0.00861
AlT1 0.10430 0.34980 0.10970 0.23500 0.00861
AlT2 0.50000 0.50000 0.25000 1.00000 0.00608
O1 0.11950 0.39650 0.00000 1.00000 0.02191
O2 0.21200 0.27950 0.13650 1.00000 0.03432
O3 0.13770 0.49260 0.17720 1.00000 0.01469

loop_
_cod_related_entry_id
_cod_related_entry_database
_cod_related_entry_code
1 AMCSD 0006586
